data_7206771
loop_
_publ_author_name
'Fan, Xuesen'
'He, Yan'
'Cui, Liangyan'
'Zhang, Xinying'
'Wang, Jianji'

_publ_section_title
;
 Tandem reaction of 1,2-allenic ketone with \a-halo ketone or \a-halo
 ester in water: an efficient and sustainable synthesis of
 1,3,4&#x2032;-tricarbonyl compounds
;
_journal_issue 11
_journal_name_full 'Green Chemistry'
_journal_page_first 3218
_journal_paper_doi 10.1039/c1gc15707h
_journal_volume 13
_journal_year 2011
_chemical_formula_sum 'C18 H16 O3'
_chemical_formula_weight 280.31
_space_group_IT_number 14
_symmetry_cell_setting monoclinic
_symmetry_space_group_name_Hall '-P 2yn'
_symmetry_space_group_name_H-M 'P 1 21/n 1'
_atom_sites_solution_hydrogens geom
_atom_sites_solution_primary direct
_atom_sites_solution_secondary difmap
_audit_creation_method SHELXL-97
_cell_angle_alpha 90.00
_cell_angle_beta 93.7580(10)
_cell_angle_gamma 90.00
_cell_formula_units_Z 4
_cell_length_a 7.9077(10)
_cell_length_b 10.7341(13)
_cell_length_c 17.410(2)
_cell_measurement_reflns_used 4692
_cell_measurement_temperature 296(2)
_cell_measurement_theta_max 27.50
_cell_measurement_theta_min 2.76
_cell_volume 1474.6(3)
_computing_cell_refinement 'Bruker SMART'
_computing_data_collection 'Bruker SMART'
_computing_data_reduction 'Bruker SAINT'
_computing_molecular_graphics 'Bruker SHELXTL'
_computing_publication_material 'Bruker SHELXTL'
_computing_structure_refinement 'SHELXL-97 (Sheldrick, 1997)'
_computing_structure_solution 'SHELXS-97 (Sheldrick, 1990)'
_diffrn_ambient_temperature 296(2)
_diffrn_measured_fraction_theta_full 1.000
_diffrn_measured_fraction_theta_max 1.000
_diffrn_measurement_device_type 'CCD area detector'
_diffrn_measurement_method 'phi and omega scans'
_diffrn_radiation_monochromator graphite
_diffrn_radiation_source 'fine-focus sealed tube'
_diffrn_radiation_type MoK\a
_diffrn_radiation_wavelength 0.71073
_diffrn_reflns_av_R_equivalents 0.0150
_diffrn_reflns_av_sigmaI/netI 0.0126
_diffrn_reflns_limit_h_max 9
_diffrn_reflns_limit_h_min -9
_diffrn_reflns_limit_k_max 13
_diffrn_reflns_limit_k_min -13
_diffrn_reflns_limit_l_max 21
_diffrn_reflns_limit_l_min -21
_diffrn_reflns_number 10955
_diffrn_reflns_theta_full 25.50
_diffrn_reflns_theta_max 25.50
_diffrn_reflns_theta_min 2.34
_diffrn_standards_decay_% 0
_diffrn_standards_interval_count 0
_diffrn_standards_interval_time 0
_diffrn_standards_number 0
_exptl_absorpt_coefficient_mu 0.085
_exptl_absorpt_correction_T_max 0.9667
_exptl_absorpt_correction_T_min 0.9594
_exptl_absorpt_correction_type multi-scan
_exptl_absorpt_process_details sadabs
_exptl_crystal_colour yellow
_exptl_crystal_density_diffrn 1.263
_exptl_crystal_density_method 'not measured'
_exptl_crystal_description block
_exptl_crystal_F_000 592
_exptl_crystal_size_max 0.49
_exptl_crystal_size_mid 0.42
_exptl_crystal_size_min 0.40
_refine_diff_density_max 0.282
_refine_diff_density_min -0.194
_refine_diff_density_rms 0.027
_refine_ls_extinction_method none
_refine_ls_goodness_of_fit_ref 1.050
_refine_ls_hydrogen_treatment constr
_refine_ls_matrix_type full
_refine_ls_number_parameters 191
_refine_ls_number_reflns 2746
_refine_ls_number_restraints 0
_refine_ls_restrained_S_all 1.050
_refine_ls_R_factor_all 0.0471
_refine_ls_R_factor_gt 0.0379
_refine_ls_shift/su_max 0.000
_refine_ls_shift/su_mean 0.000
_refine_ls_structure_factor_coef Fsqd
_refine_ls_weighting_details 'calc w=1/[\s^2^(Fo^2^)+(0.0624P)^2^+0.2563P] where P=(Fo^2^+2Fc^2^)/3'
_refine_ls_weighting_scheme calc
_refine_ls_wR_factor_gt 0.1090
_refine_ls_wR_factor_ref 0.1189
_reflns_number_gt 2251
_reflns_number_total 2746
_reflns_threshold_expression >2sigma(I)
_cod_data_source_file c1gc15707h.txt
_cod_data_source_block a
_cod_depositor_comments
;
The following automatic conversions were performed:

'_symmetry_cell_setting' value 'Monoclinic' changed to 'monoclinic'
according to /home/saulius/struct/CIF-dictionaries/cif_core.dic
dictionary named 'cif_core.dic' version 2.4.1 from 2010-06-29.

Automatic conversion script
Id: cif_fix_values 1715 2011-07-08 13:25:40Z adriana 
;
_cod_original_cell_volume 1474.7(3)
_cod_original_sg_symbol_H-M P2(1)/n
_cod_database_code 7206771

loop_
_symmetry_equiv_pos_as_xyz
'x, y, z'
'-x+1/2, y+1/2, -z+1/2'
'-x, -y, -z'
'x-1/2, -y-1/2, z-1/2'

loop_
_atom_site_label
_atom_site_type_symbol
_atom_site_fract_x
_atom_site_fract_y
_atom_site_fract_z
_atom_site_U_iso_or_equiv
_atom_site_adp_type
_atom_site_occupancy
_atom_site_symmetry_multiplicity
_atom_site_calc_flag
_atom_site_refinement_flags
C1 C 1.07598(17) 0.36929(13) 0.13281(8) 0.0462(3) Uani 1 1 d .
C2 C 1.18116(17) 0.40082(13) 0.19677(8) 0.0495(3) Uani 1 1 d .
H2 H 1.1482 0.3830 0.2459 0.059 Uiso 1 1 calc R
C3 C 1.33494(19) 0.45873(16) 0.18767(10) 0.0619(4) Uani 1 1 d .
H3 H 1.4051 0.4795 0.2307 0.074 Uiso 1 1 calc R
C4 C 1.3841(2) 0.4855(2) 0.11574(12) 0.0807(6) Uani 1 1 d .
H4 H 1.4878 0.5240 0.1099 0.097 Uiso 1 1 calc R
C5 C 1.2807(3) 0.4558(2) 0.05205(12) 0.0908(7) Uani 1 1 d .
H5 H 1.3138 0.4749 0.0032 0.109 Uiso 1 1 calc R
C6 C 1.1277(2) 0.39766(19) 0.06049(10) 0.0696(5) Uani 1 1 d .
H6 H 1.0585 0.3773 0.0171 0.083 Uiso 1 1 calc R
C7 C 0.90744(18) 0.30844(12) 0.13868(8) 0.0460(3) Uani 1 1 d .
C8 C 0.85945(17) 0.26265(13) 0.21619(8) 0.0467(3) Uani 1 1 d .
H8A H 0.8543 0.3329 0.2510 0.056 Uiso 1 1 calc R
H8B H 0.9463 0.2062 0.2373 0.056 Uiso 1 1 calc R
C9 C 0.68904(16) 0.19577(12) 0.21122(8) 0.0438(3) Uani 1 1 d .
H9 H 0.6008 0.2521 0.1895 0.053 Uiso 1 1 calc R
C10 C 0.69447(17) 0.07875(12) 0.16167(8) 0.0468(3) Uani 1 1 d .
C11 C 0.53332(17) 0.02722(13) 0.12550(7) 0.0440(3) Uani 1 1 d .
C12 C 0.37980(18) 0.08917(17) 0.12534(9) 0.0588(4) Uani 1 1 d .
H12 H 0.3745 0.1672 0.1483 0.071 Uiso 1 1 calc R
C13 C 0.2343(2) 0.0361(2) 0.09138(10) 0.0735(5) Uani 1 1 d .
H13 H 0.1316 0.0783 0.0917 0.088 Uiso 1 1 calc R
C14 C 0.2408(2) -0.07842(19) 0.05734(9) 0.0718(5) Uani 1 1 d .
H14 H 0.1426 -0.1137 0.0345 0.086 Uiso 1 1 calc R
C15 C 0.3919(3) -0.14154(17) 0.05679(9) 0.0672(5) Uani 1 1 d .
H15 H 0.3958 -0.2195 0.0337 0.081 Uiso 1 1 calc R
C16 C 0.5378(2) -0.08913(14) 0.09052(8) 0.0536(4) Uani 1 1 d .
H16 H 0.6399 -0.1319 0.0899 0.064 Uiso 1 1 calc R
C17 C 0.64713(18) 0.15608(14) 0.29242(9) 0.0522(4) Uani 1 1 d .
C18 C 0.5082(3) 0.22077(18) 0.32893(10) 0.0748(5) Uani 1 1 d .
H18A H 0.4972 0.1873 0.3795 0.112 Uiso 1 1 calc R
H18B H 0.4040 0.2089 0.2983 0.112 Uiso 1 1 calc R
H18C H 0.5332 0.3082 0.3327 0.112 Uiso 1 1 calc R
O1 O 0.81176(14) 0.29475(12) 0.08202(6) 0.0687(4) Uani 1 1 d .
O2 O 0.82776(14) 0.02527(11) 0.15588(8) 0.0750(4) Uani 1 1 d .
O3 O 0.72747(17) 0.07370(15) 0.32437(9) 0.0933(5) Uani 1 1 d .

loop_
_atom_site_aniso_label
_atom_site_aniso_U_11
_atom_site_aniso_U_22
_atom_site_aniso_U_33
_atom_site_aniso_U_23
_atom_site_aniso_U_13
_atom_site_aniso_U_12
C1 0.0464(7) 0.0441(7) 0.0479(7) 0.0000(6) 0.0027(6) -0.0010(6)
C2 0.0462(7) 0.0481(8) 0.0537(8) 0.0002(6) -0.0003(6) -0.0029(6)
C3 0.0472(8) 0.0609(10) 0.0761(11) 0.0044(8) -0.0067(7) -0.0064(7)
C4 0.0503(10) 0.0955(14) 0.0968(14) 0.0225(11) 0.0080(9) -0.0152(9)
C5 0.0711(12) 0.1324(19) 0.0709(12) 0.0242(12) 0.0195(10) -0.0175(12)
C6 0.0638(10) 0.0932(13) 0.0517(9) 0.0058(9) 0.0037(7) -0.0110(9)
C7 0.0502(8) 0.0416(7) 0.0455(7) -0.0056(6) -0.0022(6) -0.0055(6)
C8 0.0483(8) 0.0440(7) 0.0468(7) -0.0009(6) -0.0039(6) -0.0098(6)
C9 0.0400(7) 0.0407(7) 0.0498(8) 0.0018(6) -0.0024(5) -0.0017(5)
C10 0.0412(7) 0.0395(7) 0.0591(8) 0.0020(6) 0.0002(6) -0.0022(6)
C11 0.0462(7) 0.0469(7) 0.0388(7) 0.0023(6) 0.0022(5) -0.0092(6)
C12 0.0442(8) 0.0734(10) 0.0588(9) -0.0150(8) 0.0025(6) -0.0049(7)
C13 0.0441(9) 0.1096(15) 0.0664(10) -0.0183(10) 0.0012(7) -0.0095(9)
C14 0.0629(11) 0.0961(14) 0.0552(9) -0.0031(9) -0.0047(8) -0.0359(10)
C15 0.0918(13) 0.0571(9) 0.0509(9) -0.0023(7) -0.0094(8) -0.0245(9)
C16 0.0654(9) 0.0468(8) 0.0478(8) 0.0025(6) -0.0028(7) -0.0058(7)
C17 0.0475(8) 0.0500(8) 0.0579(9) 0.0080(7) -0.0044(6) -0.0102(7)
C18 0.0964(14) 0.0689(11) 0.0615(10) 0.0041(9) 0.0223(9) 0.0066(10)
O1 0.0688(7) 0.0863(8) 0.0489(6) -0.0014(5) -0.0112(5) -0.0254(6)
O2 0.0465(6) 0.0572(7) 0.1198(10) -0.0237(7) -0.0069(6) 0.0066(5)
O3 0.0748(8) 0.1126(11) 0.0932(10) 0.0525(9) 0.0098(7) 0.0201(8)

loop_
_atom_type_symbol
_atom_type_description
_atom_type_scat_dispersion_real
_atom_type_scat_dispersion_imag
_atom_type_scat_source
C C 0.0033 0.0016 'International Tables Vol C Tables 4.2.6.8 and 6.1.1.4'
H H 0.0000 0.0000 'International Tables Vol C Tables 4.2.6.8 and 6.1.1.4'
O O 0.0106 0.0060 'International Tables Vol C Tables 4.2.6.8 and 6.1.1.4'

loop_
_geom_angle_atom_site_label_1
_geom_angle_atom_site_label_2
_geom_angle_atom_site_label_3
_geom_angle
C6 C1 C2 118.65(14)
C6 C1 C7 118.50(13)
C2 C1 C7 122.84(12)
C3 C2 C1 120.18(14)
C3 C2 H2 119.9
C1 C2 H2 119.9
C4 C3 C2 120.29(15)
C4 C3 H3 119.9
C2 C3 H3 119.9
C3 C4 C5 120.13(16)
C3 C4 H4 119.9
C5 C4 H4 119.9
C4 C5 C6 120.03(17)
C4 C5 H5 120.0
C6 C5 H5 120.0
C5 C6 C1 120.73(16)
C5 C6 H6 119.6
C1 C6 H6 119.6
O1 C7 C1 120.62(13)
O1 C7 C8 120.56(12)
C1 C7 C8 118.81(11)
C7 C8 C9 112.10(11)
C7 C8 H8A 109.2
C9 C8 H8A 109.2
C7 C8 H8B 109.2
C9 C8 H8B 109.2
H8A C8 H8B 107.9
C8 C9 C10 111.23(11)
C8 C9 C17 108.80(11)
C10 C9 C17 107.96(11)
C8 C9 H9 109.6
C10 C9 H9 109.6
C17 C9 H9 109.6
O2 C10 C11 120.93(13)
O2 C10 C9 119.64(12)
C11 C10 C9 119.30(11)
C12 C11 C16 118.55(13)
C12 C11 C10 123.24(13)
C16 C11 C10 118.22(13)
C11 C12 C13 120.56(16)
C11 C12 H12 119.7
C13 C12 H12 119.7
C14 C13 C12 120.15(17)
C14 C13 H13 119.9
C12 C13 H13 119.9
C15 C14 C13 120.26(15)
C15 C14 H14 119.9
C13 C14 H14 119.9
C14 C15 C16 119.95(16)
C14 C15 H15 120.0
C16 C15 H15 120.0
C15 C16 C11 120.53(16)
C15 C16 H16 119.7
C11 C16 H16 119.7
O3 C17 C18 122.08(15)
O3 C17 C9 119.39(15)
C18 C17 C9 118.53(13)
C17 C18 H18A 109.5
C17 C18 H18B 109.5
H18A C18 H18B 109.5
C17 C18 H18C 109.5
H18A C18 H18C 109.5
H18B C18 H18C 109.5

loop_
_geom_bond_atom_site_label_1
_geom_bond_atom_site_label_2
_geom_bond_distance
C1 C6 1.383(2)
C1 C2 1.3875(19)
C1 C7 1.4937(19)
C2 C3 1.384(2)
C2 H2 0.9300
C3 C4 1.366(3)
C3 H3 0.9300
C4 C5 1.372(3)
C4 H4 0.9300
C5 C6 1.377(3)
C5 H5 0.9300
C6 H6 0.9300
C7 O1 1.2122(16)
C7 C8 1.5078(19)
C8 C9 1.5243(18)
C8 H8A 0.9700
C8 H8B 0.9700
C9 C10 1.5260(19)
C9 C17 1.533(2)
C9 H9 0.9800
C10 O2 1.2103(17)
C10 C11 1.4903(18)
C11 C12 1.384(2)
C11 C16 1.391(2)
C12 C13 1.382(2)
C12 H12 0.9300
C13 C14 1.367(3)
C13 H13 0.9300
C14 C15 1.374(3)
C14 H14 0.9300
C15 C16 1.380(2)
C15 H15 0.9300
C16 H16 0.9300
C17 O3 1.2036(19)
C17 C18 1.478(2)
C18 H18A 0.9600
C18 H18B 0.9600
C18 H18C 0.9600

loop_
_geom_torsion_atom_site_label_1
_geom_torsion_atom_site_label_2
_geom_torsion_atom_site_label_3
_geom_torsion_atom_site_label_4
_geom_torsion
C6 C1 C2 C3 -0.4(2)
C7 C1 C2 C3 -179.06(14)
C1 C2 C3 C4 0.2(3)
C2 C3 C4 C5 0.4(3)
C3 C4 C5 C6 -0.7(4)
C4 C5 C6 C1 0.4(3)
C2 C1 C6 C5 0.1(3)
C7 C1 C6 C5 178.84(18)
C6 C1 C7 O1 -6.7(2)
C2 C1 C7 O1 171.95(14)
C6 C1 C7 C8 172.43(14)
C2 C1 C7 C8 -8.9(2)
O1 C7 C8 C9 2.79(19)
C1 C7 C8 C9 -176.34(11)
C7 C8 C9 C10 63.01(15)
C7 C8 C9 C17 -178.20(12)
C8 C9 C10 O2 26.90(18)
C17 C9 C10 O2 -92.40(16)
C8 C9 C10 C11 -157.27(12)
C17 C9 C10 C11 83.43(14)
O2 C10 C11 C12 -174.90(15)
C9 C10 C11 C12 9.3(2)
O2 C10 C11 C16 5.4(2)
C9 C10 C11 C16 -170.40(12)
C16 C11 C12 C13 0.3(2)
C10 C11 C12 C13 -179.46(15)
C11 C12 C13 C14 -0.2(3)
C12 C13 C14 C15 0.1(3)
C13 C14 C15 C16 -0.2(3)
C14 C15 C16 C11 0.3(2)
C12 C11 C16 C15 -0.3(2)
C10 C11 C16 C15 179.42(13)
C8 C9 C17 O3 -70.43(18)
C10 C9 C17 O3 50.40(18)
C8 C9 C17 C18 109.65(15)
C10 C9 C17 C18 -129.52(15)
